data_1549772
loop_
_publ_author_name
'Takeuchi, Y.'
'Sasaki, S.'
'Joswig, W.'
'Fuess, H.'

_publ_section_title
;
 X-ray and neutron diffraction study of hemimorphite : Neutron result at
 70 K
;
_journal_name_full 'Proceedings of the Japan Academy, Series B'
_journal_page_first 577
_journal_page_last 582
_journal_volume 54
_journal_year 1978
_chemical_formula_sum 'H2 O5 Si Zn2'
_chemical_name_common 'hemimorphite at 70K'
_chemical_name_mineral hemimorphite
_space_group_IT_number 44
_space_group_name_H-M_alt 'I m m 2'
_symmetry_space_group_name_Hall 'I 2 -2'
_symmetry_space_group_name_H-M 'I m m 2'
_cell_angle_alpha 90
_cell_angle_beta 90
_cell_angle_gamma 90
_cell_formula_units_Z 4
_cell_length_a 8.366(1)
_cell_length_b 10.714(1)
_cell_length_c 5.113(1)
_cell_volume 458.30(11)
_diffrn_ambient_temperature 70
_cod_data_source_file hemimorphite-Takeuchi-ND70K.cif
_cod_data_source_block hemimorphite_ND_70K
_cod_original_formula_sum 'Zn2 Si O5 H2'
_cod_database_code 1549772

loop_
_space_group_symop_operation_xyz
'x, y, z'
'-x, -y, z'
'x, -y, z'
'-x, y, z'
'x+1/2, y+1/2, z+1/2'
'-x+1/2, -y+1/2, z+1/2'
'x+1/2, -y+1/2, z+1/2'
'-x+1/2, y+1/2, z+1/2'

loop_
_atom_site_label
_atom_site_occupancy
_atom_site_fract_x
_atom_site_fract_y
_atom_site_fract_z
_atom_site_adp_type
_atom_site_U_iso_or_equiv
_atom_site_type_symbol
Zn 1.0 0.2050(2) 0.16070(10) 0.000000 Uiso 0.006203 Zn
Si 1.0 0.000000 0.1456(3) 0.5084(7) Uiso 0.003687 Si
O1 1.0 0.1611(2) 0.2052(2) 0.6350(5) Uiso 0.008563 O
O2 1.0 0.000000 0.1642(2) 0.1935(5) Uiso 0.006113 O
O3 1.0 0.3082(2) 0.000000 0.0323(9) Uiso 0.017040 O
O4 1.0 0.000000 0.000000 0.5967(8) Uiso 0.006873 O
O5 1.0 0.500000 0.000000 0.5238(11) Uiso 0.025000 O
H1 1.0 0.3793(13) 0.000000 0.1829(29) Uiso 0.066547 H
H2 1.0 0.5809(13) 0.000000 0.6489(37) Uiso 0.071867 H

loop_
_atom_site_aniso_label
_atom_site_aniso_U_11
_atom_site_aniso_U_22
_atom_site_aniso_U_33
_atom_site_aniso_U_12
_atom_site_aniso_U_13
_atom_site_aniso_U_23
Zn 0.00667(3) 0.00644(6) 0.0055(0) -0.0024(11) 0.00038(2) 0.00041(2)
Si 0.00268(16) 0.00462(11) 0.00376(8) 0.00000 0.00000 -0.00100(1)
O1 0.00773(57) 0.01197(4) 0.00599(2) -0.00581(3) -0.00229(5) 0.00094(4)
O2 0.00615(6) 0.00893(4) 0.00326(19) 0.00000 0.00000 0.00188(10)
O3 0.00713(13) 0.00811(2) 0.03588(6) 0.00000 -0.00569(8) 0.00000
O4 0.01138(10) 0.00255(3) 0.00669(10) 0.00000 0.00000 0.00000
O5 0.01730(6) 0.04346(19) 0.01424(20) 0.00000 0.00000 0.00000
H1 0.05434(6) 0.02247(1) 0.12283(2) 0.00000 -0.06959(11) 0.00000
H2 0.03576(15) 0.08938(8) 0.09046(18) 0.00000 0.03110(31) 0.00000
